data_2217686
loop_
_publ_author_name
'Karpova, Elena V.'
'Zakharov, Maxim A.'
'Boltalin, Alexandr I.'
'Rybakov, Victor B.'

_publ_section_title
;
 Tris(ethane-1,2-diamine)copper(II) bis(trifluoroacetate)
;
_journal_issue 2
_journal_name_full 'Acta Crystallographica Section E'
_journal_page_first m373
_journal_paper_doi 10.1107/S1600536808001438
_journal_volume 64
_journal_year 2008
_chemical_formula_iupac '[Cu (C2 H8 N2)3] (C2 F3 O2)2'
_chemical_formula_moiety 'C6 H24 Cu N6 2+, 2(C2 F3 O2 -)'
_chemical_formula_sum 'C10 H24 Cu F6 N6 O4'
_chemical_formula_weight 469.90
_chemical_name_systematic
;
Tris(ethane-1,2-diamine)copper(II) bis(trifluoroacetate)
;
_space_group_IT_number 2
_symmetry_cell_setting triclinic
_symmetry_space_group_name_Hall '-P 1'
_symmetry_space_group_name_H-M 'P -1'
_atom_sites_solution_hydrogens geom
_atom_sites_solution_primary direct
_atom_sites_solution_secondary difmap
_audit_creation_method SHELXL-97
_cell_angle_alpha 74.73(3)
_cell_angle_beta 84.69(4)
_cell_angle_gamma 69.56(3)
_cell_formula_units_Z 2
_cell_length_a 8.582(6)
_cell_length_b 9.316(6)
_cell_length_c 12.859(7)
_cell_measurement_reflns_used 250
_cell_measurement_temperature 293(2)
_cell_measurement_theta_max 24
_cell_measurement_theta_min 18
_cell_volume 929.3(10)
_computing_cell_refinement 'SAINT (Bruker, 2000)'
_computing_data_collection 'SMART (Bruker, 2000)'
_computing_data_reduction 'SAINT (Bruker, 2000)'
_computing_molecular_graphics 'ORTEP-3 (Farrugia, 1997)'
_computing_publication_material 'WinGX (Farrugia, 1999)'
_computing_structure_refinement 'SHELXL97 (Sheldrick, 2008)'
_computing_structure_solution 'SHELXS97 (Sheldrick, 2008)'
_diffrn_ambient_temperature 293(2)
_diffrn_detector_area_resol_mean 0.1
_diffrn_measured_fraction_theta_full 1.000
_diffrn_measured_fraction_theta_max 1.000
_diffrn_measurement_device_type 'Bruker SMART CCD area-detector'
_diffrn_measurement_method '\f and \w'
_diffrn_radiation_monochromator graphite
_diffrn_radiation_source 'fine--focus sealed tube'
_diffrn_radiation_type MoK\a
_diffrn_radiation_wavelength 0.71073
_diffrn_reflns_av_sigmaI/netI 0.0350
_diffrn_reflns_limit_h_max 12
_diffrn_reflns_limit_h_min -11
_diffrn_reflns_limit_k_max 13
_diffrn_reflns_limit_k_min 0
_diffrn_reflns_limit_l_max 18
_diffrn_reflns_limit_l_min -17
_diffrn_reflns_theta_full 29.98
_diffrn_reflns_theta_max 29.98
_diffrn_reflns_theta_min 1.64
_exptl_absorpt_coefficient_mu 1.263
_exptl_absorpt_correction_type none
_exptl_crystal_colour blue
_exptl_crystal_density_diffrn 1.679
_exptl_crystal_density_method 'not measured'
_exptl_crystal_description prism
_exptl_crystal_F_000 482
_exptl_crystal_size_max 0.15
_exptl_crystal_size_mid 0.1
_exptl_crystal_size_min 0.08
_refine_diff_density_max 0.238
_refine_diff_density_min -0.245
_refine_ls_extinction_method none
_refine_ls_goodness_of_fit_ref 0.936
_refine_ls_hydrogen_treatment constr
_refine_ls_matrix_type full
_refine_ls_number_parameters 300
_refine_ls_number_reflns 5406
_refine_ls_number_restraints 45
_refine_ls_restrained_S_all 0.952
_refine_ls_R_factor_all 0.0544
_refine_ls_R_factor_gt 0.0386
_refine_ls_shift/su_max 0.001
_refine_ls_shift/su_mean 0.000
_refine_ls_structure_factor_coef Fsqd
_refine_ls_weighting_details 'calc w=1/[\s^2^(Fo^2^)+(0.0567P)^2^] where P=(Fo^2^+2Fc^2^)/3'
_refine_ls_weighting_scheme calc
_refine_ls_wR_factor_gt 0.0856
_refine_ls_wR_factor_ref 0.0918
_reflns_number_gt 4277
_reflns_number_total 5406
_reflns_threshold_expression I>2\s(I)
_cod_data_source_file wn2235.cif
_cod_data_source_block I
_cod_depositor_comments
;
The following automatic conversions were performed:
'_symmetry_cell_setting' value 'Triclinic' changed to 'triclinic'
according to '/home/saulius/struct/CIF-dictionaries/cif_core.dic'
dictionary named 'cif_core.dic' version 2.4.1 from 2010-06-29.

Automatic conversion script
Id: cif_fix_enum 1527 2010-12-29 10:47:43Z saulius 

The following automatic conversions were performed:

'_symmetry_cell_setting' value 'Triclinic' changed to 'triclinic'
according to /home/saulius/struct/CIF-dictionaries/cif_core.dic
dictionary named 'cif_core.dic' version 2.4.1 from 2010-06-29.

Automatic conversion script
Id: cif_fix_values 1715 2011-07-08 13:25:40Z adriana 
;
_cod_database_code 2217686
_cod_database_fobs_code 2217686

loop_
_symmetry_equiv_pos_as_xyz
'x, y, z'
'-x, -y, -z'

loop_
_atom_site_type_symbol
_atom_site_label
_atom_site_fract_x
_atom_site_fract_y
_atom_site_fract_z
_atom_site_U_iso_or_equiv
_atom_site_adp_type
_atom_site_calc_flag
_atom_site_refinement_flags
_atom_site_occupancy
_atom_site_disorder_assembly
_atom_site_disorder_group
Cu Cu1 0.94303(3) 0.85236(3) 0.778785(18) 0.03254(8) Uani d U 1 . .
N N1 0.8821(2) 0.8734(2) 0.93404(13) 0.0444(3) Uani d U 1 . .
H H1A 0.9694 0.8131 0.9777 0.053 Uiso calc R 1 . .
H H1B 0.8587 0.9745 0.9362 0.053 Uiso calc R 1 . .
C C1 0.7376(3) 0.8237(3) 0.97256(17) 0.0486(5) Uani d . 1 . .
H H1C 0.6921 0.8610 1.0363 0.058 Uiso calc R 1 . .
H H1D 0.7726 0.7092 0.9923 0.058 Uiso calc R 1 . .
C C2 0.6060(3) 0.8885(3) 0.88718(19) 0.0503(5) Uani d . 1 . .
H H2C 0.5139 0.8505 0.9121 0.060 Uiso calc R 1 . .
H H2D 0.5641 1.0031 0.8708 0.060 Uiso calc R 1 . .
N N2 0.6812(2) 0.8352(2) 0.79038(16) 0.0495(4) Uani d U 1 . .
H H2A 0.6212 0.8977 0.7314 0.059 Uiso calc R 1 . .
H H2B 0.6866 0.7350 0.7968 0.059 Uiso calc R 1 . .
N N3 0.8604(2) 1.1007(2) 0.71134(15) 0.0471(4) Uani d U 1 . .
H H3A 0.8004 1.1244 0.6515 0.057 Uiso calc R 1 . .
H H3B 0.7948 1.1505 0.7589 0.057 Uiso calc R 1 . .
C C3 1.0036(3) 1.1543(3) 0.68450(19) 0.0539(5) Uani d . 1 . .
H H3C 0.9672 1.2681 0.6739 0.065 Uiso calc R 1 . .
H H3D 1.0531 1.1292 0.6177 0.065 Uiso calc R 1 . .
C C4 1.1308(3) 1.0764(3) 0.77268(19) 0.0510(5) Uani d . 1 . .
H H4C 1.2266 1.1102 0.7523 0.061 Uiso calc R 1 . .
H H4D 1.0843 1.1079 0.8382 0.061 Uiso calc R 1 . .
N N4 1.1826(2) 0.9040(2) 0.79228(15) 0.0457(4) Uani d U 1 . .
H H4A 1.2277 0.8564 0.8583 0.055 Uiso calc R 1 . .
H H4B 1.2577 0.8695 0.7428 0.055 Uiso calc R 1 . .
N N5 0.9835(2) 0.8096(2) 0.62842(13) 0.0453(4) Uani d U 1 . .
H H5A 0.8923 0.8658 0.5873 0.054 Uiso calc R 1 . .
H H5B 1.0688 0.8396 0.5965 0.054 Uiso calc R 1 . .
C C5 1.0217(3) 0.6405(3) 0.6384(2) 0.0540(5) Uani d . 1 . .
H H5C 1.0712 0.6134 0.5721 0.065 Uiso calc R 1 . .
H H5D 0.9208 0.6139 0.6522 0.065 Uiso calc R 1 . .
C C6 1.1414(3) 0.5510(3) 0.7304(2) 0.0541(5) Uani d . 1 . .
H H6C 1.1649 0.4382 0.7420 0.065 Uiso calc R 1 . .
H H6D 1.2451 0.5721 0.7144 0.065 Uiso calc R 1 . .
N N6 1.0652(2) 0.6024(2) 0.82682(15) 0.0482(4) Uani d . 1 . .
H H6A 1.1435 0.5783 0.8766 0.058 Uiso calc R 1 . .
H H6B 0.9914 0.5539 0.8555 0.058 Uiso calc R 1 . .
C C7 0.7420(3) 0.3504(3) 0.91576(18) 0.0494(4) Uani d U 1 A .
C C8 0.5826(4) 0.4304(4) 0.8472(3) 0.0722(6) Uani d U 1 . .
C C9 0.5876(3) 0.1740(3) 0.4611(2) 0.0526(5) Uani d U 1 B .
C C10 0.4415(4) 0.2533(4) 0.5269(3) 0.0749(6) Uani d U 1 . .
O O1 0.8137(3) 0.4407(2) 0.92515(17) 0.0722(5) Uani d U 1 . .
O O2 0.7776(3) 0.2083(2) 0.95315(17) 0.0721(5) Uani d U 1 . .
O O3 0.7270(2) 0.1248(2) 0.50104(16) 0.0693(5) Uani d U 1 . .
O O4 0.5502(3) 0.1706(3) 0.37227(17) 0.0780(6) Uani d U 1 . .
F F1A 0.495(2) 0.5750(14) 0.8639(12) 0.087(2) Uani d PU 0.55(3) A 1
F F2A 0.4769(16) 0.3531(13) 0.8668(13) 0.089(3) Uani d PU 0.55(3) A 1
F F3A 0.6064(18) 0.4591(14) 0.7404(6) 0.093(3) Uani d PU 0.55(3) A 1
F F1B 0.471(2) 0.537(2) 0.8865(14) 0.083(2) Uani d PU 0.45(3) A 2
F F2B 0.5182(17) 0.3267(11) 0.8290(14) 0.088(2) Uani d PU 0.45(3) A 2
F F3B 0.6454(13) 0.4960(16) 0.7584(10) 0.084(3) Uani d PU 0.45(3) A 2
F F4A 0.4601(19) 0.166(3) 0.6294(12) 0.095(4) Uani d PU 0.31(2) B 1
F F5A 0.2886(15) 0.281(3) 0.4998(12) 0.090(4) Uani d PU 0.31(2) B 1
F F6A 0.460(3) 0.3837(19) 0.529(2) 0.110(5) Uani d PU 0.31(2) B 1
F F4B 0.4729(10) 0.2254(9) 0.6304(5) 0.0850(12) Uani d PU 0.69(2) B 2
F F5B 0.3116(8) 0.2068(10) 0.5228(6) 0.0872(13) Uani d PU 0.69(2) B 2
F F6B 0.3834(11) 0.4109(4) 0.4916(4) 0.0858(16) Uani d PU 0.69(2) B 2

loop_
_atom_site_aniso_label
_atom_site_aniso_U_11
_atom_site_aniso_U_22
_atom_site_aniso_U_33
_atom_site_aniso_U_12
_atom_site_aniso_U_13
_atom_site_aniso_U_23
Cu1 0.03390(11) 0.03383(12) 0.03075(11) -0.01198(8) -0.00040(7) -0.00858(8)
N1 0.0453(9) 0.0514(10) 0.0380(6) -0.0172(8) 0.0030(6) -0.0134(6)
C1 0.0495(12) 0.0522(12) 0.0418(11) -0.0159(10) 0.0017(9) -0.0102(9)
C2 0.0459(11) 0.0535(12) 0.0534(12) -0.0178(10) -0.0004(9) -0.0151(10)
N2 0.0431(7) 0.0582(10) 0.0527(10) -0.0214(8) 0.0005(7) -0.0173(9)
N3 0.0516(9) 0.0419(7) 0.0458(9) -0.0141(6) -0.0022(7) -0.0090(6)
C3 0.0558(13) 0.0551(13) 0.0501(12) -0.0207(11) -0.0030(10) -0.0082(10)
C4 0.0567(13) 0.0513(12) 0.0484(12) -0.0217(10) -0.0007(10) -0.0126(10)
N4 0.0435(7) 0.0539(10) 0.0436(9) -0.0214(7) 0.0008(6) -0.0122(8)
N5 0.0497(9) 0.0504(9) 0.0371(7) -0.0169(8) -0.0005(6) -0.0130(7)
C5 0.0562(13) 0.0536(13) 0.0544(13) -0.0187(10) -0.0003(10) -0.0168(11)
C6 0.0556(13) 0.0511(12) 0.0564(13) -0.0160(10) 0.0011(10) -0.0178(11)
N6 0.0492(10) 0.0468(10) 0.0468(10) -0.0151(8) -0.0046(8) -0.0085(8)
C7 0.0437(11) 0.0599(10) 0.0441(11) -0.0142(9) 0.0010(8) -0.0166(9)
C8 0.0540(14) 0.0761(15) 0.0748(13) -0.0134(9) -0.0125(11) -0.0069(13)
C9 0.0515(10) 0.0506(12) 0.0544(11) -0.0160(10) 0.0046(9) -0.0141(10)
C10 0.0646(14) 0.0808(12) 0.0766(12) -0.0185(13) 0.0130(13) -0.0279(14)
O1 0.0695(12) 0.0765(11) 0.0789(13) -0.0323(10) -0.0057(10) -0.0208(10)
O2 0.0746(12) 0.0622(9) 0.0781(13) -0.0197(9) -0.0112(10) -0.0157(9)
O3 0.0593(10) 0.0788(13) 0.0688(11) -0.0210(9) -0.0023(8) -0.0191(10)
O4 0.0763(13) 0.0897(15) 0.0685(11) -0.0219(11) -0.0079(9) -0.0262(11)
F1A 0.094(5) 0.078(3) 0.086(5) -0.026(2) -0.003(3) -0.018(4)
F2A 0.085(4) 0.089(3) 0.097(5) -0.036(3) -0.012(3) -0.018(3)
F3A 0.099(5) 0.099(4) 0.0789(16) -0.032(3) -0.003(2) -0.0216(19)
F1B 0.077(4) 0.089(6) 0.085(6) -0.026(4) 0.004(3) -0.025(5)
F2B 0.086(5) 0.093(3) 0.089(6) -0.033(3) 0.006(4) -0.029(3)
F3B 0.078(4) 0.102(5) 0.075(3) -0.033(3) 0.001(2) -0.022(3)
F4A 0.070(4) 0.113(10) 0.093(4) -0.038(6) 0.005(3) 0.000(6)
F5A 0.078(3) 0.116(11) 0.083(5) -0.038(6) 0.005(3) -0.029(6)
F6A 0.097(9) 0.098(5) 0.144(12) -0.056(6) 0.016(8) -0.020(7)
F4B 0.085(3) 0.091(3) 0.0800(15) -0.033(2) 0.0010(16) -0.0179(17)
F5B 0.080(2) 0.091(3) 0.090(3) -0.030(3) -0.0023(18) -0.020(3)
F6B 0.082(4) 0.0829(12) 0.090(2) -0.0239(16) -0.0062(19) -0.0192(13)

loop_
_atom_type_symbol
_atom_type_description
_atom_type_scat_dispersion_real
_atom_type_scat_dispersion_imag
_atom_type_scat_source
C C 0.0033 0.0016 'International Tables Vol C Tables 4.2.6.8 and 6.1.1.4'
H H 0.0000 0.0000 'International Tables Vol C Tables 4.2.6.8 and 6.1.1.4'
Cu Cu 0.3201 1.2651 'International Tables Vol C Tables 4.2.6.8 and 6.1.1.4'
F F 0.0171 0.0103 'International Tables Vol C Tables 4.2.6.8 and 6.1.1.4'
N N 0.0061 0.0033 'International Tables Vol C Tables 4.2.6.8 and 6.1.1.4'
O O 0.0106 0.0060 'International Tables Vol C Tables 4.2.6.8 and 6.1.1.4'

loop_
_geom_angle_atom_site_label_1
_geom_angle_atom_site_label_2
_geom_angle_atom_site_label_3
_geom_angle
N5 Cu1 N1 171.52(7)
N5 Cu1 N3 91.32(8)
N1 Cu1 N3 93.88(8)
N5 Cu1 N6 81.82(8)
N1 Cu1 N6 93.95(8)
N3 Cu1 N6 169.22(7)
N5 Cu1 N2 92.91(8)
N1 Cu1 N2 80.03(8)
N3 Cu1 N2 94.49(8)
N6 Cu1 N2 94.15(9)
N5 Cu1 N4 98.13(8)
N1 Cu1 N4 89.38(8)
N3 Cu1 N4 79.81(8)
N6 Cu1 N4 92.88(8)
N2 Cu1 N4 167.65(7)
C1 N1 Cu1 110.81(14)
C1 N1 H1A 109.5
Cu1 N1 H1A 109.5
C1 N1 H1B 109.5
Cu1 N1 H1B 109.5
H1A N1 H1B 108.1
N1 C1 C2 110.86(18)
N1 C1 H1C 109.5
C2 C1 H1C 109.5
N1 C1 H1D 109.5
C2 C1 H1D 109.5
H1C C1 H1D 108.1
N2 C2 C1 107.94(19)
N2 C2 H2C 110.1
C1 C2 H2C 110.1
N2 C2 H2D 110.1
C1 C2 H2D 110.1
H2C C2 H2D 108.4
C2 N2 Cu1 105.49(14)
C2 N2 H2A 110.6
Cu1 N2 H2A 110.6
C2 N2 H2B 110.6
Cu1 N2 H2B 110.6
H2A N2 H2B 108.8
C3 N3 Cu1 109.77(15)
C3 N3 H3A 109.7
Cu1 N3 H3A 109.7
C3 N3 H3B 109.7
Cu1 N3 H3B 109.7
H3A N3 H3B 108.2
N3 C3 C4 110.8(2)
N3 C3 H3C 109.5
C4 C3 H3C 109.5
N3 C3 H3D 109.5
C4 C3 H3D 109.5
H3C C3 H3D 108.1
N4 C4 C3 110.08(19)
N4 C4 H4C 109.6
C3 C4 H4C 109.6
N4 C4 H4D 109.6
C3 C4 H4D 109.6
H4C C4 H4D 108.2
C4 N4 Cu1 105.13(14)
C4 N4 H4A 110.7
Cu1 N4 H4A 110.7
C4 N4 H4B 110.7
Cu1 N4 H4B 110.7
H4A N4 H4B 108.8
C5 N5 Cu1 109.29(14)
C5 N5 H5A 109.8
Cu1 N5 H5A 109.8
C5 N5 H5B 109.8
Cu1 N5 H5B 109.8
H5A N5 H5B 108.3
N5 C5 C6 107.7(2)
N5 C5 H5C 110.2
C6 C5 H5C 110.2
N5 C5 H5D 110.2
C6 C5 H5D 110.2
H5C C5 H5D 108.5
N6 C6 C5 108.1(2)
N6 C6 H6C 110.1
C5 C6 H6C 110.1
N6 C6 H6D 110.1
C5 C6 H6D 110.1
H6C C6 H6D 108.4
C6 N6 Cu1 107.29(14)
C6 N6 H6A 110.3
Cu1 N6 H6A 110.3
C6 N6 H6B 110.3
Cu1 N6 H6B 110.3
H6A N6 H6B 108.5
O2 C7 O1 129.9(2)
O2 C7 C8 115.2(2)
O1 C7 C8 114.9(2)
F1B C8 F3B 110.6(7)
F1B C8 F2A 86.2(6)
F3B C8 F2A 133.3(5)
F1B C8 F3A 118.9(10)
F3B C8 F3A 28.3(3)
F2A C8 F3A 105.2(5)
F1B C8 F2B 110.6(7)
F3B C8 F2B 110.6(5)
F2A C8 F2B 27.2(3)
F3A C8 F2B 82.7(5)
F1B C8 F1A 21.0(6)
F3B C8 F1A 90.5(6)
F2A C8 F1A 104.9(5)
F3A C8 F1A 103.9(6)
F2B C8 F1A 126.1(7)
F1B C8 C7 112.6(9)
F3B C8 C7 98.8(7)
F2A C8 C7 114.9(4)
F3A C8 C7 115.3(7)
F2B C8 C7 113.1(5)
F1A C8 C7 111.6(7)
O4 C9 O3 128.0(3)
O4 C9 C10 114.6(3)
O3 C9 C10 117.4(3)
F6A C10 F5A 109.5(6)
F6A C10 F4B 79.6(10)
F5A C10 F4B 117.5(7)
F6A C10 F5B 135.3(9)
F5A C10 F5B 28.1(8)
F4B C10 F5B 105.9(4)
F6A C10 F6B 34.5(11)
F5A C10 F6B 77.3(8)
F4B C10 F6B 105.2(4)
F5B C10 F6B 105.2(3)
F6A C10 F4A 105.5(7)
F5A C10 F4A 106.4(8)
F4B C10 F4A 26.0(9)
F5B C10 F4A 86.2(7)
F6B C10 F4A 128.0(12)
F6A C10 C9 105.3(6)
F5A C10 C9 120.7(7)
F4B C10 C9 114.9(4)
F5B C10 C9 111.5(4)
F6B C10 C9 113.3(3)
F4A C10 C9 108.5(9)

loop_
_geom_bond_atom_site_label_1
_geom_bond_atom_site_label_2
_geom_bond_distance
Cu1 N5 2.050(2)
Cu1 N1 2.059(2)
Cu1 N3 2.126(2)
Cu1 N6 2.136(2)
Cu1 N2 2.297(2)
Cu1 N4 2.300(2)
N1 C1 1.471(3)
N1 H1A 0.9000
N1 H1B 0.9000
C1 C2 1.500(3)
C1 H1C 0.9700
C1 H1D 0.9700
C2 N2 1.471(3)
C2 H2C 0.9700
C2 H2D 0.9700
N2 H2A 0.9000
N2 H2B 0.9000
N3 C3 1.462(3)
N3 H3A 0.9000
N3 H3B 0.9000
C3 C4 1.499(3)
C3 H3C 0.9700
C3 H3D 0.9700
C4 N4 1.466(3)
C4 H4C 0.9700
C4 H4D 0.9700
N4 H4A 0.9000
N4 H4B 0.9000
N5 C5 1.464(3)
N5 H5A 0.9000
N5 H5B 0.9000
C5 C6 1.503(3)
C5 H5C 0.9700
C5 H5D 0.9700
C6 N6 1.462(3)
C6 H6C 0.9700
C6 H6D 0.9700
N6 H6A 0.9000
N6 H6B 0.9000
C7 O2 1.219(3)
C7 O1 1.237(3)
C7 C8 1.539(4)
C8 F1B 1.291(11)
C8 F3B 1.311(7)
C8 F2A 1.312(7)
C8 F3A 1.338(7)
C8 F2B 1.345(9)
C8 F1A 1.357(9)
C9 O4 1.225(3)
C9 O3 1.230(3)
C9 C10 1.524(4)
C10 F6A 1.286(10)
C10 F5A 1.308(11)
C10 F4B 1.322(6)
C10 F5B 1.338(5)
C10 F6B 1.338(5)
C10 F4A 1.343(11)

loop_
_geom_hbond_atom_site_label_D
_geom_hbond_atom_site_label_H
_geom_hbond_atom_site_label_A
_geom_hbond_site_symmetry_A
_geom_hbond_distance_DH
_geom_hbond_distance_HA
_geom_hbond_distance_DA
_geom_hbond_angle_DHA
N2 H2B F1A . 0.90 2.54 3.248(17) 136.0
N2 H2B F3B . 0.90 2.55 3.41(2) 161.0
N6 H6B O1 . 0.90 2.15 3.048(3) 179.2
N1 H1A O2 2_767 0.90 2.35 3.141(3) 147.2
N1 H1A O1 2_767 0.90 2.53 3.377(4) 156.4
N4 H4A O2 2_767 0.90 2.34 3.175(3) 154.4
N6 H6A O1 2_767 0.90 2.56 3.326(3) 143.3
N1 H1B O2 1_565 0.90 2.11 3.002(3) 172.8
N2 H2A F4A 1_565 0.90 2.47 3.267(15) 148.3
N3 H3A O3 1_565 0.90 2.09 2.958(3) 162.1
N5 H5A O3 1_565 0.90 2.36 3.126(3) 143.3
N2 H2A O4 2_666 0.90 2.41 3.037(3) 127.0
N4 H4B O4 2_766 0.90 2.11 2.997(3) 167.8
N5 H5B O3 2_766 0.90 2.13 3.013(3) 167.0
